data_1504057
loop_
_publ_author_name
'Xu, Silong'
'Zhou, Lili'
'Zeng, San'
'Ma, Renqin'
'Wang, Zhihong'
'He, Zhengjie'

_publ_section_title
;
 Phosphine-mediated olefination between aldehydes and allenes: an
 efficient synthesis of trisubstituted 1,3-dienes with high E-selectivity.
;
_journal_issue 15
_journal_name_full 'Organic letters'
_journal_page_first 3498
_journal_page_last 3501
_journal_paper_doi 10.1021/ol901334c
_journal_volume 11
_journal_year 2009
_chemical_formula_sum 'C20 H19 N O4'
_chemical_formula_weight 337.36
_chemical_name_systematic
; 
 ? 
;
_space_group_IT_number 14
_symmetry_cell_setting monoclinic
_symmetry_space_group_name_Hall '-P 2ybc'
_symmetry_space_group_name_H-M 'P 1 21/c 1'
_atom_sites_solution_hydrogens geom
_atom_sites_solution_primary direct
_atom_sites_solution_secondary difmap
_audit_creation_method SHELXL-97
_cell_angle_alpha 90.00
_cell_angle_beta 90.00
_cell_angle_gamma 90.00
_cell_formula_units_Z 4
_cell_length_a 6.854(2)
_cell_length_b 7.879(2)
_cell_length_c 32.765(10)
_cell_measurement_reflns_used 1695
_cell_measurement_temperature 294(2)
_cell_measurement_theta_max 21.71
_cell_measurement_theta_min 2.87
_cell_volume 1769.4(9)
_computing_cell_refinement 'Bruker SMART'
_computing_data_collection 'Bruker SMART'
_computing_data_reduction 'Bruker SAINT'
_computing_molecular_graphics 'Bruker SHELXTL'
_computing_publication_material 'Bruker SHELXTL'
_computing_structure_refinement 'SHELXL-97 (Sheldrick, 1997)'
_computing_structure_solution 'SHELXS-97 (Sheldrick, 1990)'
_diffrn_ambient_temperature 294(2)
_diffrn_measured_fraction_theta_full 0.997
_diffrn_measured_fraction_theta_max 0.997
_diffrn_measurement_device_type 'CCD area detector'
_diffrn_measurement_method 'phi and omega scans'
_diffrn_radiation_monochromator graphite
_diffrn_radiation_source 'fine-focus sealed tube'
_diffrn_radiation_type MoK\a
_diffrn_radiation_wavelength 0.71073
_diffrn_reflns_av_R_equivalents 0.0449
_diffrn_reflns_av_sigmaI/netI 0.0559
_diffrn_reflns_limit_h_max 8
_diffrn_reflns_limit_h_min -8
_diffrn_reflns_limit_k_max 7
_diffrn_reflns_limit_k_min -9
_diffrn_reflns_limit_l_max 40
_diffrn_reflns_limit_l_min -40
_diffrn_reflns_number 9978
_diffrn_reflns_theta_full 26.42
_diffrn_reflns_theta_max 26.42
_diffrn_reflns_theta_min 1.24
_exptl_absorpt_coefficient_mu 0.088
_exptl_absorpt_correction_T_max 0.9825
_exptl_absorpt_correction_T_min 0.9774
_exptl_absorpt_correction_type multi-scan
_exptl_absorpt_process_details SADABS
_exptl_crystal_density_diffrn 1.266
_exptl_crystal_density_meas ?
_exptl_crystal_density_method 'not measured'
_exptl_crystal_F_000 712
_exptl_crystal_size_max 0.26
_exptl_crystal_size_mid 0.22
_exptl_crystal_size_min 0.20
_refine_diff_density_max 0.137
_refine_diff_density_min -0.177
_refine_diff_density_rms 0.037
_refine_ls_extinction_method none
_refine_ls_goodness_of_fit_ref 0.998
_refine_ls_hydrogen_treatment constr
_refine_ls_matrix_type full
_refine_ls_number_parameters 227
_refine_ls_number_reflns 3639
_refine_ls_number_restraints 0
_refine_ls_restrained_S_all 0.998
_refine_ls_R_factor_all 0.1189
_refine_ls_R_factor_gt 0.0474
_refine_ls_shift/su_max 0.002
_refine_ls_shift/su_mean 0.000
_refine_ls_structure_factor_coef Fsqd
_refine_ls_weighting_details 'calc w=1/[\s^2^(Fo^2^)+(0.0559P)^2^+0.0329P] where P=(Fo^2^+2Fc^2^)/3'
_refine_ls_weighting_scheme calc
_refine_ls_wR_factor_gt 0.1033
_refine_ls_wR_factor_ref 0.1288
_reflns_number_gt 1817
_reflns_number_total 3639
_reflns_threshold_expression >2sigma(I)
_cod_data_source_file ol901334c_si_001.cif
_cod_data_source_block 071110b
_cod_depositor_comments
;
The following automatic conversions were performed:

'_symmetry_cell_setting' value 'Monoclinic' changed to 'monoclinic'
according to /home/saulius/struct/CIF-dictionaries/cif_core.dic
dictionary named 'cif_core.dic' version 2.4.2 from
2011-04-26.

'_exptl_absorpt_correction_type' value 'MULTI-SCAN'
changed to 'multi-scan' according to
/home/saulius/struct/CIF-dictionaries/cif_core.dic dictionary named
'cif_core.dic' version 2.4.2 from
2011-04-26.

'_refine_ls_hydrogen_treatment' value 'CONSTR' changed
to 'constr' according to
/home/saulius/struct/CIF-dictionaries/cif_core.dic dictionary named
'cif_core.dic' version 2.4.2 from 2011-04-26.

Automatic conversion script
Id: cif_fix_values 1715 2011-07-08 13:25:40Z adriana 

The following automatic conversions were performed:

'_exptl_crystal_density_meas' value 'NONE' was changed to '?' - the
value is perceived as not measured.

Automatic conversion script
Id: cif_fix_values 3008 2015-01-20 13:52:24Z robertas 
;
_cod_original_cell_volume 1769.4(10)
_cod_original_sg_symbol_H-M P2(1)/c
_cod_database_code 1504057

loop_
_symmetry_equiv_pos_as_xyz
'x, y, z'
'-x, y+1/2, -z+1/2'
'-x, -y, -z'
'x, -y-1/2, z-1/2'

loop_
_atom_site_label
_atom_site_type_symbol
_atom_site_fract_x
_atom_site_fract_y
_atom_site_fract_z
_atom_site_U_iso_or_equiv
_atom_site_adp_type
_atom_site_occupancy
_atom_site_symmetry_multiplicity
_atom_site_calc_flag
_atom_site_refinement_flags
O1 O 0.1731(3) 0.9249(2) -0.02207(6) 0.1005(7) Uani 1 1 d .
O2 O 0.3233(3) 1.0431(2) 0.02799(6) 0.0826(6) Uani 1 1 d .
O3 O 0.6996(2) 1.0069(2) 0.11601(5) 0.0715(5) Uani 1 1 d .
O4 O 1.0220(2) 1.00827(18) 0.10806(5) 0.0603(5) Uani 1 1 d .
N1 N 0.2646(3) 0.9183(3) 0.00994(7) 0.0621(5) Uani 1 1 d .
C1 C 0.3077(3) 0.7499(3) 0.02674(6) 0.0462(5) Uani 1 1 d .
C2 C 0.2325(3) 0.6093(3) 0.00761(7) 0.0528(6) Uani 1 1 d .
H2 H 0.1570 0.6198 -0.0158 0.063 Uiso 1 1 calc R
C3 C 0.2721(3) 0.4525(3) 0.02412(7) 0.0565(6) Uani 1 1 d .
H3 H 0.2208 0.3554 0.0121 0.068 Uiso 1 1 calc R
C4 C 0.3870(3) 0.4387(3) 0.05825(7) 0.0526(6) Uani 1 1 d .
H4 H 0.4122 0.3317 0.0690 0.063 Uiso 1 1 calc R
C5 C 0.4664(3) 0.5803(3) 0.07715(6) 0.0461(5) Uani 1 1 d .
C6 C 0.4208(3) 0.7389(3) 0.06142(6) 0.0465(5) Uani 1 1 d .
H6 H 0.4661 0.8368 0.0741 0.056 Uiso 1 1 calc R
C7 C 0.5945(3) 0.5585(3) 0.11278(6) 0.0531(6) Uani 1 1 d .
H7 H 0.5508 0.4828 0.1325 0.064 Uiso 1 1 calc R
C8 C 0.7657(3) 0.6335(2) 0.12043(6) 0.0445(5) Uani 1 1 d .
C9 C 0.8704(3) 0.5972(3) 0.15810(6) 0.0509(6) Uani 1 1 d .
H9 H 0.8092 0.5253 0.1766 0.061 Uiso 1 1 calc R
C10 C 1.0446(3) 0.6565(3) 0.16863(6) 0.0489(6) Uani 1 1 d .
H10 H 1.1091 0.7211 0.1491 0.059 Uiso 1 1 calc R
C11 C 1.1469(3) 0.6322(3) 0.20730(6) 0.0477(5) Uani 1 1 d .
C12 C 1.0742(3) 0.5345(3) 0.23900(7) 0.0610(6) Uani 1 1 d .
H12 H 0.9578 0.4756 0.2355 0.073 Uiso 1 1 calc R
C13 C 1.1718(4) 0.5232(3) 0.27560(7) 0.0689(7) Uani 1 1 d .
H13 H 1.1209 0.4564 0.2964 0.083 Uiso 1 1 calc R
C14 C 1.3415(4) 0.6086(3) 0.28169(8) 0.0717(7) Uani 1 1 d .
H14 H 1.4049 0.6024 0.3067 0.086 Uiso 1 1 calc R
C15 C 1.4186(4) 0.7038(3) 0.25069(8) 0.0783(8) Uani 1 1 d .
H15 H 1.5360 0.7608 0.2545 0.094 Uiso 1 1 calc R
C16 C 1.3222(3) 0.7153(3) 0.21383(7) 0.0653(7) Uani 1 1 d .
H16 H 1.3761 0.7801 0.1930 0.078 Uiso 1 1 calc R
C17 C 0.8593(3) 0.7567(3) 0.09123(6) 0.0466(5) Uani 1 1 d .
H17A H 0.9951 0.7260 0.0874 0.056 Uiso 1 1 calc R
H17B H 0.7949 0.7487 0.0649 0.056 Uiso 1 1 calc R
C18 C 0.8474(3) 0.9368(3) 0.10638(6) 0.0466(5) Uani 1 1 d .
C19 C 1.0367(3) 1.1819(3) 0.12217(8) 0.0743(8) Uani 1 1 d .
H19A H 0.9217 1.2123 0.1378 0.089 Uiso 1 1 calc R
H19B H 1.0472 1.2586 0.0991 0.089 Uiso 1 1 calc R
C20 C 1.2140(4) 1.1946(3) 0.14823(8) 0.0809(8) Uani 1 1 d .
H20A H 1.1973 1.1256 0.1721 0.121 Uiso 1 1 calc R
H20B H 1.2334 1.3106 0.1562 0.121 Uiso 1 1 calc R
H20C H 1.3255 1.1557 0.1332 0.121 Uiso 1 1 calc R

loop_
_atom_site_aniso_label
_atom_site_aniso_U_11
_atom_site_aniso_U_22
_atom_site_aniso_U_33
_atom_site_aniso_U_23
_atom_site_aniso_U_13
_atom_site_aniso_U_12
O1 0.1150(16) 0.1010(16) 0.0854(15) 0.0282(12) -0.0364(13) 0.0040(11)
O2 0.0856(13) 0.0554(11) 0.1069(15) 0.0088(10) -0.0064(11) -0.0036(9)
O3 0.0473(10) 0.0737(11) 0.0934(13) -0.0269(9) 0.0037(9) -0.0057(8)
O4 0.0470(10) 0.0523(10) 0.0816(12) 0.0066(8) -0.0070(8) -0.0125(7)
N1 0.0507(12) 0.0680(15) 0.0676(15) 0.0129(12) -0.0004(11) 0.0022(10)
C1 0.0362(11) 0.0522(14) 0.0503(14) 0.0051(11) -0.0016(10) -0.0039(10)
C2 0.0393(12) 0.0728(16) 0.0464(13) -0.0021(12) -0.0049(10) -0.0085(11)
C3 0.0484(13) 0.0620(16) 0.0590(16) -0.0071(12) -0.0061(12) -0.0148(11)
C4 0.0504(13) 0.0497(14) 0.0577(15) 0.0024(11) -0.0031(11) -0.0117(10)
C5 0.0440(12) 0.0505(14) 0.0437(12) 0.0002(11) -0.0026(10) -0.0112(10)
C6 0.0407(12) 0.0488(13) 0.0499(13) -0.0038(11) 0.0009(10) -0.0093(9)
C7 0.0593(15) 0.0531(14) 0.0469(14) 0.0064(11) -0.0061(11) -0.0113(11)
C8 0.0482(13) 0.0456(12) 0.0397(12) 0.0000(10) -0.0057(10) -0.0044(10)
C9 0.0571(14) 0.0493(13) 0.0463(13) 0.0041(10) -0.0071(11) -0.0063(10)
C10 0.0542(14) 0.0491(13) 0.0434(13) 0.0020(10) -0.0039(11) -0.0024(10)
C11 0.0525(13) 0.0469(13) 0.0438(13) 0.0012(10) -0.0082(11) 0.0009(10)
C12 0.0587(15) 0.0706(16) 0.0537(16) 0.0108(12) -0.0107(12) -0.0102(11)
C13 0.0774(19) 0.0803(18) 0.0488(16) 0.0166(12) -0.0102(13) -0.0059(14)
C14 0.0735(18) 0.0840(19) 0.0574(17) 0.0074(15) -0.0230(14) 0.0001(14)
C15 0.0630(17) 0.094(2) 0.078(2) 0.0171(16) -0.0271(15) -0.0185(14)
C16 0.0592(16) 0.0745(17) 0.0623(17) 0.0155(13) -0.0141(13) -0.0150(12)
C17 0.0429(12) 0.0590(14) 0.0379(12) -0.0055(11) -0.0026(9) -0.0059(10)
C18 0.0453(14) 0.0558(14) 0.0387(13) 0.0052(10) -0.0077(10) -0.0104(11)
C19 0.0667(17) 0.0459(15) 0.110(2) 0.0087(14) -0.0101(15) -0.0158(12)
C20 0.0725(18) 0.0724(18) 0.098(2) -0.0034(15) -0.0140(16) -0.0189(14)

loop_
_atom_type_symbol
_atom_type_description
_atom_type_scat_dispersion_real
_atom_type_scat_dispersion_imag
_atom_type_scat_source
C C 0.0033 0.0016 'International Tables Vol C Tables 4.2.6.8 and 6.1.1.4'
H H 0.0000 0.0000 'International Tables Vol C Tables 4.2.6.8 and 6.1.1.4'
N N 0.0061 0.0033 'International Tables Vol C Tables 4.2.6.8 and 6.1.1.4'
O O 0.0106 0.0060 'International Tables Vol C Tables 4.2.6.8 and 6.1.1.4'

loop_
_geom_angle_atom_site_label_1
_geom_angle_atom_site_label_2
_geom_angle_atom_site_label_3
_geom_angle
C18 O4 C19 118.59(17)
O2 N1 O1 123.5(2)
O2 N1 C1 118.9(2)
O1 N1 C1 117.6(2)
C2 C1 C6 122.5(2)
C2 C1 N1 118.9(2)
C6 C1 N1 118.65(19)
C1 C2 C3 118.1(2)
C1 C2 H2 121.0
C3 C2 H2 121.0
C4 C3 C2 120.3(2)
C4 C3 H3 119.8
C2 C3 H3 119.8
C3 C4 C5 121.7(2)
C3 C4 H4 119.2
C5 C4 H4 119.2
C6 C5 C4 118.0(2)
C6 C5 C7 122.34(18)
C4 C5 C7 119.6(2)
C1 C6 C5 119.33(19)
C1 C6 H6 120.3
C5 C6 H6 120.3
C8 C7 C5 128.37(19)
C8 C7 H7 115.8
C5 C7 H7 115.8
C7 C8 C9 120.28(19)
C7 C8 C17 122.63(18)
C9 C8 C17 117.09(17)
C10 C9 C8 126.4(2)
C10 C9 H9 116.8
C8 C9 H9 116.8
C9 C10 C11 127.6(2)
C9 C10 H10 116.2
C11 C10 H10 116.2
C16 C11 C12 117.3(2)
C16 C11 C10 119.2(2)
C12 C11 C10 123.4(2)
C13 C12 C11 120.9(2)
C13 C12 H12 119.5
C11 C12 H12 119.5
C14 C13 C12 120.8(2)
C14 C13 H13 119.6
C12 C13 H13 119.6
C13 C14 C15 119.5(2)
C13 C14 H14 120.2
C15 C14 H14 120.2
C14 C15 C16 120.1(2)
C14 C15 H15 120.0
C16 C15 H15 120.0
C15 C16 C11 121.3(2)
C15 C16 H16 119.4
C11 C16 H16 119.4
C18 C17 C8 112.02(16)
C18 C17 H17A 109.2
C8 C17 H17A 109.2
C18 C17 H17B 109.2
C8 C17 H17B 109.2
H17A C17 H17B 107.9
O3 C18 O4 123.9(2)
O3 C18 C17 124.63(19)
O4 C18 C17 111.46(19)
O4 C19 C20 107.66(19)
O4 C19 H19A 110.2
C20 C19 H19A 110.2
O4 C19 H19B 110.2
C20 C19 H19B 110.2
H19A C19 H19B 108.5
C19 C20 H20A 109.5
C19 C20 H20B 109.5
H20A C20 H20B 109.5
C19 C20 H20C 109.5
H20A C20 H20C 109.5
H20B C20 H20C 109.5

loop_
_geom_bond_atom_site_label_1
_geom_bond_atom_site_label_2
_geom_bond_distance
O1 N1 1.223(2)
O2 N1 1.216(2)
O3 C18 1.196(2)
O4 C18 1.324(2)
O4 C19 1.448(2)
N1 C1 1.466(3)
C1 C2 1.373(3)
C1 C6 1.378(3)
C2 C3 1.375(3)
C2 H2 0.9300
C3 C4 1.372(3)
C3 H3 0.9300
C4 C5 1.387(3)
C4 H4 0.9300
C5 C6 1.387(3)
C5 C7 1.471(3)
C6 H6 0.9300
C7 C8 1.337(3)
C7 H7 0.9300
C8 C9 1.456(3)
C8 C17 1.506(3)
C9 C10 1.328(3)
C9 H9 0.9300
C10 C11 1.461(3)
C10 H10 0.9300
C11 C16 1.385(3)
C11 C12 1.386(3)
C12 C13 1.376(3)
C12 H12 0.9300
C13 C14 1.359(3)
C13 H13 0.9300
C14 C15 1.368(3)
C14 H14 0.9300
C15 C16 1.379(3)
C15 H15 0.9300
C16 H16 0.9300
C17 C18 1.505(3)
C17 H17A 0.9700
C17 H17B 0.9700
C19 C20 1.488(3)
C19 H19A 0.9700
C19 H19B 0.9700
C20 H20A 0.9600
C20 H20B 0.9600
C20 H20C 0.9600

loop_
_geom_torsion_atom_site_label_1
_geom_torsion_atom_site_label_2
_geom_torsion_atom_site_label_3
_geom_torsion_atom_site_label_4
_geom_torsion
O2 N1 C1 C2 176.5(2)
O1 N1 C1 C2 -4.5(3)
O2 N1 C1 C6 -2.9(3)
O1 N1 C1 C6 176.07(19)
C6 C1 C2 C3 0.3(3)
N1 C1 C2 C3 -179.09(18)
C1 C2 C3 C4 -1.3(3)
C2 C3 C4 C5 0.0(3)
C3 C4 C5 C6 2.3(3)
C3 C4 C5 C7 -177.75(19)
C2 C1 C6 C5 2.1(3)
N1 C1 C6 C5 -178.57(17)
C4 C5 C6 C1 -3.3(3)
C7 C5 C6 C1 176.79(18)
C6 C5 C7 C8 -45.7(3)
C4 C5 C7 C8 134.3(2)
C5 C7 C8 C9 179.0(2)
C5 C7 C8 C17 -1.3(4)
C7 C8 C9 C10 176.8(2)
C17 C8 C9 C10 -3.0(3)
C8 C9 C10 C11 175.2(2)
C9 C10 C11 C16 -175.1(2)
C9 C10 C11 C12 2.4(3)
C16 C11 C12 C13 1.0(3)
C10 C11 C12 C13 -176.5(2)
C11 C12 C13 C14 0.4(4)
C12 C13 C14 C15 -1.5(4)
C13 C14 C15 C16 1.2(4)
C14 C15 C16 C11 0.2(4)
C12 C11 C16 C15 -1.2(3)
C10 C11 C16 C15 176.3(2)
C7 C8 C17 C18 107.0(2)
C9 C8 C17 C18 -73.2(2)
C19 O4 C18 O3 -0.3(3)
C19 O4 C18 C17 -179.81(18)
C8 C17 C18 O3 -54.5(3)
C8 C17 C18 O4 125.04(18)
C18 O4 C19 C20 140.4(2)
